data_1516092
loop_
_publ_author_name
'Benniston, Andrew C.'
'Winstanley, Thomas P. L.'
'Lemmetyinen, Helge'
'Tkachenko, Nikolai V.'
'Harrington, Ross W.'
'Wills, Corinne'

_publ_section_title
;
 Large Stokes shift fluorescent dyes based on a highly substituted
 terephthalic acid core.
;
_journal_issue 6
_journal_name_full 'Organic letters'
_journal_page_first 1374
_journal_page_last 1377
_journal_paper_doi 10.1021/ol300038e
_journal_volume 14
_journal_year 2012
_chemical_formula_moiety 'C12 H12 Br2 O6'
_chemical_formula_sum 'C12 H12 Br2 O6'
_chemical_formula_weight 412.04
_chemical_name_systematic
;
 ?
;
_space_group_IT_number 14
_symmetry_cell_setting monoclinic
_symmetry_space_group_name_Hall '-P 2yn'
_symmetry_space_group_name_H-M 'P 1 21/n 1'
_atom_sites_solution_hydrogens difmap
_atom_sites_solution_primary direct
_atom_sites_solution_secondary difmap
_audit_creation_method SHELXL-97
_cell_angle_alpha 90.00
_cell_angle_beta 93.576(4)
_cell_angle_gamma 90.00
_cell_formula_units_Z 4
_cell_length_a 9.6055(4)
_cell_length_b 7.7143(3)
_cell_length_c 18.8681(8)
_cell_measurement_reflns_used 2406
_cell_measurement_temperature 150(2)
_cell_measurement_theta_max 26.7547
_cell_measurement_theta_min 2.8477
_cell_volume 1395.40(10)
_computing_cell_refinement
;
CrysAlisPro, Oxford Diffraction Ltd.,
Version 1.171.34.44 (release 25-10-2010 CrysAlis171 .NET)
(compiled Oct 25 2010,18:11:34)
;
_computing_data_collection
;
CrysAlisPro, Oxford Diffraction Ltd.,
Version 1.171.34.44 (release 25-10-2010 CrysAlis171 .NET)
(compiled Oct 25 2010,18:11:34)
;
_computing_data_reduction
;
CrysAlisPro, Oxford Diffraction Ltd.,
Version 1.171.34.44 (release 25-10-2010 CrysAlis171 .NET)
(compiled Oct 25 2010,18:11:34)
;
_computing_molecular_graphics 'Bruker SHELXTL'
_computing_publication_material 'Bruker SHELXTL and local programs'
_computing_structure_refinement 'Bruker SHELXTL'
_computing_structure_solution 'SHELXS-97 (Sheldrick, 2008)'
_diffrn_ambient_temperature 150(2)
_diffrn_detector_area_resol_mean 10.3968
_diffrn_measured_fraction_theta_full 0.998
_diffrn_measured_fraction_theta_max 0.896
_diffrn_measurement_device_type 'Xcalibur, Atlas, Gemini ultra'
_diffrn_measurement_method 'thick-slice \w scans'
_diffrn_radiation_monochromator graphite
_diffrn_radiation_source 'sealed tube with Enhance optics'
_diffrn_radiation_type MoK\a
_diffrn_radiation_wavelength 0.71073
_diffrn_reflns_av_R_equivalents 0.0359
_diffrn_reflns_av_sigmaI/netI 0.0558
_diffrn_reflns_limit_h_max 6
_diffrn_reflns_limit_h_min -11
_diffrn_reflns_limit_k_max 7
_diffrn_reflns_limit_k_min -9
_diffrn_reflns_limit_l_max 23
_diffrn_reflns_limit_l_min -23
_diffrn_reflns_number 5024
_diffrn_reflns_theta_full 25.00
_diffrn_reflns_theta_max 26.81
_diffrn_reflns_theta_min 2.85
_exptl_absorpt_coefficient_mu 5.831
_exptl_absorpt_correction_T_max 0.5932
_exptl_absorpt_correction_T_min 0.1789
_exptl_absorpt_correction_type multi-scan
_exptl_absorpt_process_details
;
'Thu Jan 20 10:02:00 2011'
;
_exptl_crystal_colour colourless
_exptl_crystal_density_diffrn 1.961
_exptl_crystal_density_method 'not measured'
_exptl_crystal_description lath
_exptl_crystal_F_000 808
_exptl_crystal_size_max 0.45
_exptl_crystal_size_mid 0.30
_exptl_crystal_size_min 0.10
_refine_diff_density_max 1.134
_refine_diff_density_min -1.005
_refine_diff_density_rms 0.147
_refine_ls_extinction_coef 0.0020(5)
_refine_ls_extinction_expression Fc^*^=kFc[1+0.001xFc^2^\l^3^/sin(2\q)]^-1/4^
_refine_ls_extinction_method SHELXL
_refine_ls_goodness_of_fit_ref 1.063
_refine_ls_hydrogen_treatment mixed
_refine_ls_matrix_type full
_refine_ls_number_parameters 192
_refine_ls_number_reflns 2672
_refine_ls_number_restraints 0
_refine_ls_restrained_S_all 1.063
_refine_ls_R_factor_all 0.0631
_refine_ls_R_factor_gt 0.0448
_refine_ls_shift/su_max 0.001
_refine_ls_shift/su_mean 0.000
_refine_ls_structure_factor_coef Fsqd
_refine_ls_weighting_details 'calc w=1/[\s^2^(Fo^2^)+(0.0544P)^2^+0.6337P] where P=(Fo^2^+2Fc^2^)/3'
_refine_ls_weighting_scheme calc
_refine_ls_wR_factor_gt 0.1040
_refine_ls_wR_factor_ref 0.1162
_reflns_number_gt 2103
_reflns_number_total 2672
_reflns_threshold_expression I>2\s(I)
_cod_data_source_file 1a.CIF
_cod_data_source_block acb114_1a
_cod_database_code 1516092

loop_
_symmetry_equiv_pos_as_xyz
'x, y, z'
'-x+1/2, y+1/2, -z+1/2'
'-x, -y, -z'
'x-1/2, -y-1/2, z-1/2'

loop_
_atom_site_label
_atom_site_type_symbol
_atom_site_fract_x
_atom_site_fract_y
_atom_site_fract_z
_atom_site_U_iso_or_equiv
_atom_site_adp_type
_atom_site_occupancy
_atom_site_symmetry_multiplicity
_atom_site_calc_flag
_atom_site_refinement_flags
Br1 Br 1.31680(5) -0.14563(6) -0.01275(3) 0.0281(2) Uani 1 1 d .
Br2 Br 1.30916(5) -0.64736(6) -0.03109(3) 0.0250(2) Uani 1 1 d .
O1 O 1.1579(4) -0.0802(5) 0.1230(2) 0.0252(8) Uani 1 1 d .
H1 H 1.192(5) -0.166(7) 0.120(3) 0.025(17) Uiso 1 1 d .
O2 O 1.1080(4) -0.2034(4) -0.1574(2) 0.0317(9) Uani 1 1 d .
O3 O 1.1412(4) 0.0821(4) -0.17277(18) 0.0280(8) Uani 1 1 d .
O4 O 0.9466(4) -0.4084(4) 0.13734(18) 0.0224(8) Uani 1 1 d .
H4 H 0.907(5) -0.320(6) 0.139(3) 0.020(15) Uiso 1 1 d .
O5 O 1.2698(4) -0.4079(4) 0.14134(19) 0.0296(9) Uani 1 1 d .
O6 O 1.2197(3) -0.6912(4) 0.13960(18) 0.0214(7) Uani 1 1 d .
C1 C 1.0840(5) -0.0451(6) 0.0618(3) 0.0197(11) Uani 1 1 d .
C2 C 1.1318(5) -0.0657(6) -0.0058(3) 0.0188(10) Uani 1 1 d .
C3 C 1.0513(5) -0.0225(5) -0.0658(3) 0.0190(10) Uani 1 1 d .
C4 C 1.1048(5) -0.0397(6) -0.1381(3) 0.0199(10) Uani 1 1 d .
C5 C 1.1593(6) -0.2462(7) -0.2258(3) 0.0374(14) Uani 1 1 d .
H5A H 1.2190 -0.3507 -0.2214 0.045 Uiso 1 1 calc R
H5B H 1.2164 -0.1493 -0.2426 0.045 Uiso 1 1 calc R
C6 C 1.0409(6) -0.2783(10) -0.2773(3) 0.0532(18) Uani 1 1 d .
H6A H 1.0757 -0.3126 -0.3229 0.080 Uiso 1 1 calc R
H6B H 0.9851 -0.1724 -0.2835 0.080 Uiso 1 1 calc R
H6C H 0.9828 -0.3714 -0.2597 0.080 Uiso 1 1 calc R
C7 C 0.9697(5) -0.4488(6) 0.0691(3) 0.0180(10) Uani 1 1 d .
C8 C 1.1292(5) -0.5659(6) -0.0126(3) 0.0181(10) Uani 1 1 d .
C9 C 1.1005(5) -0.5171(6) 0.0556(2) 0.0175(10) Uani 1 1 d .
C10 C 1.2062(5) -0.5302(6) 0.1159(3) 0.0205(10) Uani 1 1 d .
C11 C 1.3227(5) -0.7239(7) 0.1971(3) 0.0269(11) Uani 1 1 d .
H11A H 1.2945 -0.8255 0.2248 0.032 Uiso 1 1 calc R
H11B H 1.3295 -0.6224 0.2292 0.032 Uiso 1 1 calc R
C12 C 1.4621(5) -0.7577(8) 0.1676(3) 0.0426(15) Uani 1 1 d .
H12A H 1.5303 -0.7875 0.2065 0.064 Uiso 1 1 calc R
H12B H 1.4932 -0.6536 0.1434 0.064 Uiso 1 1 calc R
H12C H 1.4538 -0.8542 0.1338 0.064 Uiso 1 1 calc R

loop_
_atom_site_aniso_label
_atom_site_aniso_U_11
_atom_site_aniso_U_22
_atom_site_aniso_U_33
_atom_site_aniso_U_23
_atom_site_aniso_U_13
_atom_site_aniso_U_12
Br1 0.0227(3) 0.0270(3) 0.0360(4) 0.0027(2) 0.0144(2) 0.0059(2)
Br2 0.0213(3) 0.0263(3) 0.0280(3) -0.0032(2) 0.0063(2) 0.00384(19)
O1 0.0323(18) 0.0177(19) 0.026(2) 0.0001(17) 0.0063(18) 0.0064(17)
O2 0.041(2) 0.0211(18) 0.036(2) -0.0114(17) 0.0261(19) -0.0073(16)
O3 0.043(2) 0.0229(18) 0.0205(19) 0.0015(16) 0.0172(18) -0.0012(16)
O4 0.0331(18) 0.0203(19) 0.0145(18) -0.0024(15) 0.0057(17) 0.0033(16)
O5 0.0377(19) 0.0244(19) 0.025(2) -0.0030(16) -0.0079(19) -0.0031(16)
O6 0.0228(16) 0.0189(17) 0.0221(18) 0.0040(14) -0.0014(16) 0.0008(14)
C1 0.024(2) 0.013(2) 0.022(3) 0.001(2) 0.011(2) 0.000(2)
C2 0.021(2) 0.010(2) 0.027(3) 0.002(2) 0.012(2) 0.0020(19)
C3 0.022(2) 0.011(2) 0.025(3) -0.001(2) 0.011(2) -0.0025(19)
C4 0.020(2) 0.021(2) 0.019(3) -0.002(2) 0.008(2) 0.000(2)
C5 0.045(3) 0.035(3) 0.035(3) -0.014(3) 0.026(3) -0.005(3)
C6 0.032(3) 0.101(6) 0.026(3) 0.003(4) 0.005(3) 0.013(3)
C7 0.024(2) 0.011(2) 0.019(2) -0.0017(19) 0.003(2) -0.0027(19)
C8 0.018(2) 0.011(2) 0.026(3) 0.001(2) 0.007(2) 0.0009(19)
C9 0.022(2) 0.015(2) 0.016(2) 0.0015(19) 0.003(2) -0.0019(19)
C10 0.022(2) 0.021(2) 0.019(3) -0.002(2) 0.006(2) 0.002(2)
C11 0.028(2) 0.031(3) 0.022(3) 0.004(2) -0.001(2) 0.003(2)
C12 0.026(2) 0.059(4) 0.043(4) 0.003(3) -0.003(3) 0.012(3)

loop_
_atom_type_symbol
_atom_type_description
_atom_type_scat_dispersion_real
_atom_type_scat_dispersion_imag
_atom_type_scat_source
C C 0.0033 0.0016 'International Tables Vol C Tables 4.2.6.8 and 6.1.1.4'
H H 0.0000 0.0000 'International Tables Vol C Tables 4.2.6.8 and 6.1.1.4'
O O 0.0106 0.0060 'International Tables Vol C Tables 4.2.6.8 and 6.1.1.4'
Br Br -0.2901 2.4595 'International Tables Vol C Tables 4.2.6.8 and 6.1.1.4'

loop_
_geom_angle_atom_site_label_1
_geom_angle_atom_site_label_2
_geom_angle_atom_site_label_3
_geom_angle
_geom_angle_site_symmetry_1
_geom_angle_site_symmetry_3
C1 O1 H1 108(5) . .
C4 O2 C5 118.7(4) . .
C7 O4 H4 110(4) . .
C10 O6 C11 117.7(4) . .
O1 C1 C2 125.3(4) . .
O1 C1 C3 117.9(4) . 3_755
C2 C1 C3 116.8(5) . 3_755
C3 C2 C1 121.8(4) . .
C3 C2 Br1 120.3(3) . .
C1 C2 Br1 117.8(4) . .
C2 C3 C1 121.4(4) . 3_755
C2 C3 C4 121.6(4) . .
C1 C3 C4 117.0(5) 3_755 .
O3 C4 O2 125.8(4) . .
O3 C4 C3 123.6(4) . .
O2 C4 C3 110.7(4) . .
O2 C5 C6 109.5(4) . .
O2 C5 H5A 109.8 . .
C6 C5 H5A 109.8 . .
O2 C5 H5B 109.8 . .
C6 C5 H5B 109.8 . .
H5A C5 H5B 108.2 . .
C5 C6 H6A 109.5 . .
C5 C6 H6B 109.5 . .
H6A C6 H6B 109.5 . .
C5 C6 H6C 109.5 . .
H6A C6 H6C 109.5 . .
H6B C6 H6C 109.5 . .
O4 C7 C8 124.4(4) . 3_745
O4 C7 C9 117.4(4) . .
C8 C7 C9 118.1(4) 3_745 .
C9 C8 C7 121.7(4) . 3_745
C9 C8 Br2 119.9(4) . .
C7 C8 Br2 118.4(3) 3_745 .
C8 C9 C7 120.2(4) . .
C8 C9 C10 122.0(4) . .
C7 C9 C10 117.8(4) . .
O5 C10 O6 124.2(4) . .
O5 C10 C9 124.0(4) . .
O6 C10 C9 111.8(4) . .
O6 C11 C12 109.8(4) . .
O6 C11 H11A 109.7 . .
C12 C11 H11A 109.7 . .
O6 C11 H11B 109.7 . .
C12 C11 H11B 109.7 . .
H11A C11 H11B 108.2 . .
C11 C12 H12A 109.5 . .
C11 C12 H12B 109.5 . .
H12A C12 H12B 109.5 . .
C11 C12 H12C 109.5 . .
H12A C12 H12C 109.5 . .
H12B C12 H12C 109.5 . .

loop_
_geom_bond_atom_site_label_1
_geom_bond_atom_site_label_2
_geom_bond_distance
_geom_bond_site_symmetry_2
Br1 C2 1.893(4) .
Br2 C8 1.892(4) .
O1 C1 1.346(6) .
O1 H1 0.74(5) .
O2 C4 1.316(6) .
O2 C5 1.449(6) .
O3 C4 1.208(5) .
O4 C7 1.357(6) .
O4 H4 0.79(5) .
O5 C10 1.207(5) .
O6 C10 1.324(5) .
O6 C11 1.444(6) .
C1 C2 1.391(6) .
C1 C3 1.407(6) 3_755
C2 C3 1.371(7) .
C3 C1 1.407(6) 3_755
C3 C4 1.494(6) .
C5 C6 1.470(8) .
C5 H5A 0.9900 .
C5 H5B 0.9900 .
C6 H6A 0.9800 .
C6 H6B 0.9800 .
C6 H6C 0.9800 .
C7 C8 1.387(7) 3_745
C7 C9 1.400(6) .
C8 C9 1.385(6) .
C8 C7 1.387(7) 3_745
C9 C10 1.480(7) .
C11 C12 1.504(7) .
C11 H11A 0.9900 .
C11 H11B 0.9900 .
C12 H12A 0.9800 .
C12 H12B 0.9800 .
C12 H12C 0.9800 .

loop_
_geom_hbond_atom_site_label_D
_geom_hbond_atom_site_label_H
_geom_hbond_atom_site_label_A
_geom_hbond_distance_DH
_geom_hbond_distance_HA
_geom_hbond_distance_DA
_geom_hbond_angle_DHA
_geom_hbond_site_symmetry_A
O1 H1 O5 0.74(5) 2.04(5) 2.760(5) 163(6) .
O4 H4 O3 0.79(5) 2.01(5) 2.751(5) 158(5) 3_755

loop_
_geom_torsion_atom_site_label_1
_geom_torsion_atom_site_label_2
_geom_torsion_atom_site_label_3
_geom_torsion_atom_site_label_4
_geom_torsion
_geom_torsion_site_symmetry_1
_geom_torsion_site_symmetry_4
O1 C1 C2 C3 -178.2(4) . .
C3 C1 C2 C3 0.0(7) 3_755 .
O1 C1 C2 Br1 -1.2(6) . .
C3 C1 C2 Br1 177.0(3) 3_755 .
C1 C2 C3 C1 0.0(8) . 3_755
Br1 C2 C3 C1 -176.9(3) . 3_755
C1 C2 C3 C4 178.1(4) . .
Br1 C2 C3 C4 1.2(6) . .
C5 O2 C4 O3 0.1(7) . .
C5 O2 C4 C3 -179.0(4) . .
C2 C3 C4 O3 -104.5(6) . .
C1 C3 C4 O3 73.6(6) 3_755 .
C2 C3 C4 O2 74.6(5) . .
C1 C3 C4 O2 -107.3(5) 3_755 .
C4 O2 C5 C6 -100.7(6) . .
C7 C8 C9 C7 -0.9(7) 3_745 .
Br2 C8 C9 C7 176.9(3) . .
C7 C8 C9 C10 -179.1(4) 3_745 .
Br2 C8 C9 C10 -1.4(6) . .
O4 C7 C9 C8 178.1(4) . .
C8 C7 C9 C8 0.8(7) 3_745 .
O4 C7 C9 C10 -3.6(6) . .
C8 C7 C9 C10 179.2(4) 3_745 .
C11 O6 C10 O5 -3.6(6) . .
C11 O6 C10 C9 178.1(4) . .
C8 C9 C10 O5 103.2(6) . .
C7 C9 C10 O5 -75.1(6) . .
C8 C9 C10 O6 -78.4(5) . .
C7 C9 C10 O6 103.3(5) . .
C10 O6 C11 C12 -86.7(5) . .
